data_1517628
loop_
_publ_author_name
'Jeffrey S. Ovens'
'Kimberley N. Truong'
'Daniel B. Leznoff'

_publ_section_title
;
 Targeting [AuCl2(CN)2]- units as halophilic building blocks in
 coordination polymers
;
_journal_name_full
;
Inorganica Chimica Acta
;
_journal_page_first 127
_journal_page_last 135
_journal_volume 403
_journal_year 2013
_chemical_formula_moiety 'C24 H16 Au2 Cl2 Cu1 N8'
_chemical_formula_sum 'C24 H16 Au2 Cl2 Cu N8'
_chemical_formula_weight 944.83
_chemical_name_systematic ?
_space_group_IT_number 63
_symmetry_cell_setting orthorhombic
_symmetry_space_group_name_Hall '-C 2c 2'
_symmetry_space_group_name_H-M 'C m c m'
_atom_sites_solution_hydrogens geom
_atom_sites_solution_primary direct
_cell_angle_alpha 90
_cell_angle_beta 90
_cell_angle_gamma 90
_cell_formula_units_Z 4
_cell_length_a 15.1343(4)
_cell_length_b 16.3411(4)
_cell_length_c 11.1500(3)
_cell_measurement_reflns_used 4805
_cell_measurement_temperature 296(2)
_cell_measurement_theta_max 25.22
_cell_measurement_theta_min 2.49
_cell_volume 2757.52(12)
_computing_cell_refinement 'Bruker SAINT'
_computing_data_collection 'Bruker APEX2'
_computing_data_reduction 'Bruker SAINT'
_computing_structure_solution
; 
 SIR92 (Altomare et al, 1994)
 CRYSTALS (Watkin, 1988) 
;
_diffrn_ambient_temperature 296(2)
_diffrn_measured_fraction_theta_full 1.000
_diffrn_measured_fraction_theta_max 1.000
_diffrn_measurement_device_type 'Bruker APEX-II CCD'
_diffrn_measurement_method '\w scans'
_diffrn_radiation_monochromator graphite
_diffrn_radiation_type 'Mo K\a'
_diffrn_radiation_wavelength 0.71073
_diffrn_reflns_av_R_equivalents 0.044
_diffrn_reflns_limit_h_max 16
_diffrn_reflns_limit_h_min -18
_diffrn_reflns_limit_k_max 20
_diffrn_reflns_limit_k_min -20
_diffrn_reflns_limit_l_max 13
_diffrn_reflns_limit_l_min -13
_diffrn_reflns_number 10885
_diffrn_reflns_theta_full 26.237
_diffrn_reflns_theta_max 26.237
_diffrn_reflns_theta_min 1.834
_exptl_absorpt_coefficient_mu 11.602
_exptl_absorpt_correction_T_max 0.7454
_exptl_absorpt_correction_T_min 0.4367
_exptl_absorpt_correction_type multi-scan
_exptl_crystal_colour blue
_exptl_crystal_density_diffrn 2.276
_exptl_crystal_description block
_exptl_crystal_F_000 1748
_exptl_crystal_size_max 0.080
_exptl_crystal_size_mid 0.045
_exptl_crystal_size_min 0.020
_refine_diff_density_max 0.75
_refine_diff_density_min -0.67
_refine_ls_extinction_method None
_refine_ls_goodness_of_fit_ref 1.1793
_refine_ls_matrix_type full
_refine_ls_number_parameters 149
_refine_ls_number_reflns 1149
_refine_ls_number_restraints 24
_refine_ls_R_factor_all 0.0459
_refine_ls_R_factor_gt 0.0291
_refine_ls_shift/su_max 0.0006220
_refine_ls_structure_factor_coef F
_refine_ls_weighting_details
;
 Method= Modified Sheldrick 
 w=1/[\s^2^(F) + ( 0.01P)^2^ + 0.07P] 
 ,where P=(max(Fo,0) + 2Fc)/3  
;
_refine_ls_weighting_scheme calc
_refine_ls_wR_factor_all 0.0427
_refine_ls_wR_factor_gt 0.0376
_refine_ls_wR_factor_ref 0.0370
_reflns_limit_h_max 18
_reflns_limit_h_min 0
_reflns_limit_k_max 20
_reflns_limit_k_min 0
_reflns_limit_l_max 13
_reflns_limit_l_min 0
_reflns_number_gt 1181
_reflns_number_total 1521
_reflns_threshold_expression I>2.0\s(I)
_cod_data_source_file ICA-2013-403-127-135-7.cif
_cod_data_source_block Cu_bipy_Au1_Au3Cl-7
_cod_depositor_comments
;
The following automatic conversions were performed:

'_exptl_absorpt_correction_type' value 'Multi-scan' changed to
'multi-scan' according to the built-in table from CIF Core dictionary
named 'cif_core.dic' version 2.4.1 from 2010-06-29.

Automatic conversion script
Id: cif_fix_values 2281 2013-09-26 08:29:07Z andrius 
;
_cod_original_formula_sum 'C24 H16 Au2 Cl2 Cu1 N8'
_cod_database_code 1517628

loop_
_symmetry_equiv_pos_as_xyz
x,y,z
-x,-y,-z
x+1/2,y+1/2,z
-x+1/2,-y+1/2,-z
-x,y,z
x,-y,-z
-x+1/2,y+1/2,z
x+1/2,-y+1/2,-z
x,-y,z+1/2
-x,y,-z+1/2
x+1/2,-y+1/2,z+1/2
-x+1/2,y+1/2,-z+1/2
-x,-y,z+1/2
x,y,-z+1/2
-x+1/2,-y+1/2,z+1/2
x+1/2,y+1/2,-z+1/2

loop_
_atom_site_label
_atom_site_type_symbol
_atom_site_fract_x
_atom_site_fract_y
_atom_site_fract_z
_atom_site_U_iso_or_equiv
_atom_site_occupancy
_atom_site_adp_type
_atom_site_refinement_flags_posn
_atom_site_refinement_flags_adp
Au1 Au 0.5000 0.31683(4) 0.7500 0.0419 1.0000 Uani S T
Au3 Au 0.5000 0.10552(4) 0.7500 0.0531 1.0000 Uani S T
Cu1 Cu 0.5000 0.33334(10) 0.2500 0.0264 1.0000 Uani S T
Cl3 Cl 0.4277(4) 0.1022(4) 0.9323(6) 0.0849 0.5000 Uani . .
N1 N 0.5000 0.3295(6) 0.4709(9) 0.0473 1.0000 Uani S T
N3 N 0.3221(16) 0.1063(13) 0.6181(19) 0.0943 0.5000 Uani . .
N4 N 0.5953(5) 0.2463(5) 0.2500 0.0329 1.0000 Uani DS T
N5 N 0.9060(5) -0.0769(4) 0.2500 0.0272 1.0000 Uani DS T
C1 C 0.5000 0.3219(7) 0.5733(10) 0.0432 1.0000 Uani S T
C3 C 0.3836(13) 0.1070(13) 0.6619(19) 0.0562 0.5000 Uani . .
C4 C 0.6684(6) 0.2507(7) 0.3132(9) 0.0374 0.5000 Uani D .
C5 C 0.5861(7) 0.1819(6) 0.1733(8) 0.0324 0.5000 Uani D .
C6 C 0.7300(8) 0.1913(6) 0.3158(10) 0.0468 0.5000 Uani D .
C7 C 0.6448(6) 0.1186(7) 0.1701(9) 0.0427 0.5000 Uani D .
C8 C 0.7207(6) 0.1198(6) 0.2500 0.0411 1.0000 Uani DS T
C9 C 0.7856(6) 0.0534(5) 0.2500 0.0362 1.0000 Uani DS T
C10 C 0.7892(7) -0.0028(6) 0.3416(10) 0.0499 0.5000 Uani D .
C11 C 0.8442(6) 0.0432(7) 0.1656(9) 0.0373 0.5000 Uani D .
C12 C 0.8486(6) -0.0687(7) 0.3383(9) 0.0396 0.5000 Uani D .
C13 C 0.9026(8) -0.0216(6) 0.1678(10) 0.0414 0.5000 Uani D .
H41 H 0.6704 0.3005 0.3592 0.07(2) 0.5000 Uiso R .
H51 H 0.5344 0.1888 0.1244 0.06(2) 0.5000 Uiso R .
H61 H 0.7830 0.1909 0.3629 0.08(2) 0.5000 Uiso R .
H71 H 0.6454 0.0716 0.1192 0.07(2) 0.5000 Uiso R .
H101 H 0.7660 0.0099 0.4192 0.10(2) 0.5000 Uiso R .
H111 H 0.8389 0.0716 0.0907 0.09(2) 0.5000 Uiso R .
H121 H 0.8612 -0.0934 0.4144 0.09(2) 0.5000 Uiso R .
H131 H 0.9346 -0.0296 0.0946 0.09(2) 0.5000 Uiso R .

loop_
_atom_site_aniso_label
_atom_site_aniso_U_11
_atom_site_aniso_U_22
_atom_site_aniso_U_33
_atom_site_aniso_U_23
_atom_site_aniso_U_13
_atom_site_aniso_U_12
Au1 0.0508(4) 0.0411(4) 0.0337(3) 0.0000 0.0000 0.0000
Au3 0.0583(5) 0.0409(5) 0.0600(5) 0.0000 0.0000 0.0000
Cu1 0.0185(8) 0.0162(8) 0.0445(10) 0.0000 0.0000 0.0000
Cl3 0.073(4) 0.099(5) 0.082(4) -0.022(3) 0.010(3) -0.031(3)
N1 0.058(6) 0.037(5) 0.046(6) 0.003(5) 0.0000 0.0000
N3 0.109(18) 0.109(18) 0.064(13) -0.010(12) 0.004(13) 0.000(15)
N4 0.027(5) 0.023(4) 0.049(5) 0.0000 0.0000 0.005(4)
N5 0.027(5) 0.023(4) 0.032(5) 0.0000 0.0000 -0.003(3)
C1 0.057(8) 0.033(6) 0.040(7) 0.004(5) 0.0000 0.0000
C3 0.042(11) 0.076(15) 0.050(12) 0.011(10) 0.006(10) -0.012(10)
C4 0.026(7) 0.023(7) 0.062(9) -0.014(7) -0.010(7) 0.008(7)
C5 0.026(7) 0.031(8) 0.040(8) -0.001(7) -0.006(6) 0.002(6)
C6 0.036(9) 0.029(9) 0.076(11) -0.002(7) -0.020(8) 0.006(6)
C7 0.049(10) 0.028(9) 0.052(10) -0.004(7) 0.003(8) 0.007(7)
C8 0.028(6) 0.027(6) 0.068(8) 0.0000 0.0000 0.007(4)
C9 0.028(6) 0.017(5) 0.063(8) 0.0000 0.0000 -0.001(4)
C10 0.036(9) 0.043(10) 0.071(12) -0.015(9) -0.001(9) 0.021(8)
C11 0.032(9) 0.045(10) 0.035(8) 0.020(7) 0.020(7) 0.010(8)
C12 0.041(10) 0.041(11) 0.037(9) 0.009(7) 0.001(8) 0.008(7)
C13 0.058(11) 0.029(9) 0.037(9) 0.003(7) 0.015(8) 0.009(8)

loop_
_atom_type_symbol
_atom_type_scat_dispersion_real
_atom_type_scat_dispersion_imag
_atom_type_scat_Cromer_Mann_a1
_atom_type_scat_Cromer_Mann_b1
_atom_type_scat_Cromer_Mann_a2
_atom_type_scat_Cromer_Mann_b2
_atom_type_scat_Cromer_Mann_a3
_atom_type_scat_Cromer_Mann_b3
_atom_type_scat_Cromer_Mann_a4
_atom_type_scat_Cromer_Mann_b4
_atom_type_scat_Cromer_Mann_c
_atom_type_scat_source
C 0.0033 0.0016 2.3100 20.8439 1.0200 10.2075 1.5886 0.5687 0.8650 51.6512 0.2156 'International Tables Vol C 4.2.6.8 and 6.1.1.4'
H 0.0000 0.0000 0.4930 10.5109 0.3229 26.1257 0.1402 3.1424 0.0408 57.7998 0.0030 'International Tables Vol C 4.2.6.8 and 6.1.1.4'
N 0.0061 0.0033 12.2126 0.0057 3.1322 9.8933 2.0125 28.9975 1.1663 0.5826 -11.5290 'International Tables Vol C 4.2.6.8 and 6.1.1.4'
Cl 0.1484 0.1585 11.4604 0.0104 7.1964 1.1662 6.2556 18.5194 1.6455 47.7784 -9.5574 'International Tables Vol C 4.2.6.8 and 6.1.1.4'
Cu 0.3201 1.2651 13.3380 3.5828 7.1676 0.2470 5.6158 11.3966 1.6735 64.8126 1.1910 'International Tables Vol C 4.2.6.8 and 6.1.1.4'
Au -2.0133 8.8022 16.8819 0.4611 18.5913 8.6216 25.5582 1.4826 5.8600 36.3956 12.0658 'International Tables Vol C 4.2.6.8 and 6.1.1.4'

loop_
_geom_angle_atom_site_label_1
_geom_angle_site_symmetry_1
_geom_angle_atom_site_label_2
_geom_angle_atom_site_label_3
_geom_angle_site_symmetry_3
_geom_angle
_geom_angle_publ_flag
C1 10_656 Au1 Au3 . 92.4(3) yes
C1 10_656 Au1 C1 . 175.1(7) yes
Au3 . Au1 C1 . 92.4(3) yes
C3 14_556 Au3 C3 5_655 178.6(12) yes
C3 14_556 Au3 C3 10_656 121.7(11) yes
C3 5_655 Au3 C3 10_656 58.3(11) yes
C3 14_556 Au3 Cl3 10_656 147.4(6) yes
C3 5_655 Au3 Cl3 10_656 32.6(6) yes
C3 10_656 Au3 Cl3 10_656 90.9(6) yes
C3 14_556 Au3 Cl3 14_556 90.9(6) yes
C3 5_655 Au3 Cl3 14_556 89.2(6) yes
C3 10_656 Au3 Cl3 14_556 147.4(6) yes
Cl3 10_656 Au3 Cl3 14_556 56.6(3) yes
C3 14_556 Au3 Cl3 5_655 89.2(6) yes
C3 5_655 Au3 Cl3 5_655 90.9(6) yes
C3 10_656 Au3 Cl3 5_655 32.6(6) yes
Cl3 10_656 Au3 Cl3 5_655 123.4(3) yes
Cl3 14_556 Au3 Cl3 5_655 177.3(3) yes
C3 14_556 Au3 Au1 . 89.3(6) yes
C3 5_655 Au3 Au1 . 89.3(6) yes
C3 10_656 Au3 Au1 . 89.3(6) yes
Cl3 10_656 Au3 Au1 . 91.35(15) yes
Cl3 14_556 Au3 Au1 . 91.35(15) yes
C3 14_556 Au3 Cl3 . 32.6(6) yes
C3 5_655 Au3 Cl3 . 147.4(6) yes
C3 10_656 Au3 Cl3 . 89.2(6) yes
Cl3 10_656 Au3 Cl3 . 177.3(3) yes
Cl3 14_556 Au3 Cl3 . 123.4(3) yes
C3 14_556 Au3 C3 . 58.3(11) yes
C3 5_655 Au3 C3 . 121.7(11) yes
C3 10_656 Au3 C3 . 178.6(12) yes
Cl3 10_656 Au3 C3 . 89.2(6) yes
Cl3 14_556 Au3 C3 . 32.6(6) yes
Cl3 5_655 Au3 Au1 . 91.35(15) yes
Cl3 5_655 Au3 Cl3 . 56.6(3) yes
Au1 . Au3 Cl3 . 91.35(15) yes
Cl3 5_655 Au3 C3 . 147.4(6) yes
Au1 . Au3 C3 . 89.3(6) yes
Cl3 . Au3 C3 . 90.9(6) yes
N1 10_655 Cu1 N5 3_455 91.04(16) yes
N1 10_655 Cu1 N5 7_655 91.04(16) yes
N5 3_455 Cu1 N5 7_655 88.2(4) yes
N1 10_655 Cu1 N4 5_655 88.98(16) yes
N5 3_455 Cu1 N4 5_655 90.5(3) yes
N5 7_655 Cu1 N4 5_655 178.7(3) yes
N1 10_655 Cu1 N1 . 177.1(5) yes
N5 3_455 Cu1 N1 . 91.04(16) yes
N5 7_655 Cu1 N1 . 91.04(16) yes
N4 5_655 Cu1 N1 . 88.98(16) yes
N1 10_655 Cu1 N4 . 88.98(16) yes
N5 3_455 Cu1 N4 . 178.7(3) yes
N5 7_655 Cu1 N4 . 90.5(3) yes
N4 5_655 Cu1 N4 . 90.8(4) yes
N1 . Cu1 N4 . 88.98(16) yes
Cl3 5_655 Cl3 N3 14_556 160.5(8) yes
Cl3 5_655 Cl3 Au3 . 61.71(16) yes
N3 14_556 Cl3 Au3 . 98.9(8) yes
Cl3 5_655 Cl3 C3 14_556 122.4(10) yes
N3 14_556 Cl3 C3 14_556 38.2(10) yes
Au3 . Cl3 C3 14_556 60.7(10) yes
Cu1 . N1 C1 . 175.3(10) yes
Cl3 14_556 N3 C3 . 47.2(15) yes
C5 14_555 N4 C4 14_555 117.8(9) yes
C5 14_555 N4 Cu1 . 118.0(6) yes
C4 14_555 N4 Cu1 . 124.1(7) yes
C5 14_555 N4 C4 . 78.0(7) yes
C4 14_555 N4 C4 . 64.9(9) yes
Cu1 . N4 C4 . 124.1(7) yes
C5 14_555 N4 C5 . 77.7(9) yes
C4 14_555 N4 C5 . 78.0(7) yes
Cu1 . N4 C5 . 118.0(6) yes
C4 . N4 C5 . 117.8(9) yes
C12 14_555 N5 C13 14_555 115.6(10) yes
C12 14_555 N5 Cu1 3_545 122.1(6) yes
C13 14_555 N5 Cu1 3_545 122.1(7) yes
C12 14_555 N5 C12 . 96.4(10) yes
C13 14_555 N5 C12 . 51.0(6) yes
Cu1 3_545 N5 C12 . 122.1(6) yes
C12 14_555 N5 C13 . 51.0(6) yes
C13 14_555 N5 C13 . 90.7(11) yes
Cu1 3_545 N5 C13 . 122.1(7) yes
C12 . N5 C13 . 115.6(10) yes
Au1 . C1 N1 . 176.3(11) yes
Au3 . C3 N3 . 178(2) yes
Au3 . C3 Cl3 14_556 86.7(11) yes
N3 . C3 Cl3 14_556 95(2) yes
C4 14_555 C4 C5 14_555 95.1(5) yes
C4 14_555 C4 N4 . 57.6(5) yes
C5 14_555 C4 N4 . 52.3(5) yes
C4 14_555 C4 C6 . 91.2(6) yes
C5 14_555 C4 C6 . 91.6(9) yes
N4 . C4 C6 . 123.7(12) yes
C4 14_555 C4 H41 . 122.2 no
C5 14_555 C4 H41 . 122.7 no
N4 . C4 H41 . 111.1 no
C6 . C4 H41 . 125.2 no
C4 14_555 C5 C5 14_555 84.9(5) yes
C4 14_555 C5 N4 . 49.7(4) yes
C5 14_555 C5 N4 . 51.1(4) yes
C4 14_555 C5 C7 . 91.5(9) yes
C5 14_555 C5 C7 . 91.5(6) yes
N4 . C5 C7 . 122.3(11) yes
C4 14_555 C5 H51 . 125.1 no
C5 14_555 C5 H51 . 124.5 no
N4 . C5 H51 . 110.4 no
C7 . C5 H51 . 127.3 no
C6 14_555 C6 C4 . 88.8(6) yes
C6 14_555 C6 C7 14_555 95.1(5) yes
C4 . C6 C7 14_555 88.9(9) yes
C6 14_555 C6 C8 . 58.1(5) yes
C4 . C6 C8 . 121.7(12) yes
C7 14_555 C6 C8 . 53.4(5) yes
C6 14_555 C6 H61 . 123.3 no
C4 . C6 H61 . 126.6 no
C7 14_555 C6 H61 . 124.0 no
C8 . C6 H61 . 111.7 no
C5 . C7 C6 14_555 87.9(9) yes
C5 . C7 C7 14_555 88.5(6) yes
C6 14_555 C7 C7 14_555 84.9(5) yes
C5 . C7 C8 . 119.3(11) yes
C6 14_555 C7 C8 . 50.0(5) yes
C7 14_555 C7 C8 . 52.2(4) yes
C5 . C7 H71 . 129.1 no
C6 14_555 C7 H71 . 126.0 no
C7 14_555 C7 H71 . 126.5 no
C8 . C7 H71 . 111.6 no
C7 14_555 C8 C7 . 75.5(9) yes
C7 14_555 C8 C6 14_555 114.5(10) yes
C7 . C8 C6 14_555 76.5(7) yes
C7 14_555 C8 C6 . 76.5(7) yes
C7 . C8 C6 . 114.5(10) yes
C6 14_555 C8 C6 . 63.9(10) yes
C7 14_555 C8 C9 . 121.4(7) yes
C7 . C8 C9 . 121.4(7) yes
C6 14_555 C8 C9 . 123.8(8) yes
C6 . C8 C9 . 123.8(8) yes
C8 . C9 C10 14_555 121.5(7) yes
C8 . C9 C11 14_555 123.5(7) yes
C10 14_555 C9 C11 14_555 115.1(11) yes
C8 . C9 C10 . 121.5(7) yes
C10 14_555 C9 C10 . 95.9(11) yes
C11 14_555 C9 C10 . 49.6(6) yes
C8 . C9 C11 . 123.5(7) yes
C10 14_555 C9 C11 . 49.6(6) yes
C11 14_555 C9 C11 . 92.4(11) yes
C10 . C9 C11 . 115.1(11) yes
C9 . C10 C13 14_555 96.4(9) yes
C9 . C10 C11 14_555 61.9(7) yes
C13 14_555 C10 C11 14_555 52.1(7) yes
C9 . C10 C12 . 121.3(12) yes
C13 14_555 C10 C12 . 40.0(6) yes
C11 14_555 C10 C12 . 92.2(11) yes
C9 . C10 H101 . 120.7 no
C13 14_555 C10 H101 . 117.0 no
C11 14_555 C10 H101 . 101.0 no
C12 . C10 H101 . 115.3 no
C9 . C11 C12 14_555 99.8(8) yes
C9 . C11 C10 14_555 68.6(6) yes
C12 14_555 C11 C10 14_555 50.0(7) yes
C9 . C11 C13 . 121.4(12) yes
C12 14_555 C11 C13 . 37.8(6) yes
C10 14_555 C11 C13 . 87.8(11) yes
C9 . C11 H111 . 120.7 no
C12 14_555 C11 H111 . 117.7 no
C10 14_555 C11 H111 . 101.5 no
C13 . C11 H111 . 116.1 no
C10 . C12 N5 . 121.3(12) yes
C10 . C12 C11 14_555 37.9(6) yes
N5 . C12 C11 14_555 96.2(8) yes
C10 . C12 C13 14_555 86.6(10) yes
N5 . C12 C13 14_555 63.0(6) yes
C11 14_555 C12 C13 14_555 48.8(7) yes
C10 . C12 H121 . 115.3 no
N5 . C12 H121 . 119.1 no
C11 14_555 C12 H121 . 116.7 no
C13 14_555 C12 H121 . 101.4 no
C11 . C13 C10 14_555 40.1(6) yes
C11 . C13 N5 . 125.2(12) yes
C10 14_555 C13 N5 . 101.9(9) yes
C11 . C13 C13 14_555 91.0(6) yes
C10 14_555 C13 C13 14_555 93.4(5) yes
N5 . C13 C13 14_555 44.6(5) yes
C11 . C13 C12 14_555 93.4(11) yes
C10 14_555 C13 C12 14_555 53.3(7) yes
N5 . C13 C12 14_555 66.0(7) yes
C13 14_555 C13 C12 14_555 93.5(8) yes
C11 . C13 H131 . 114.5 no
C10 14_555 C13 H131 . 118.0 no
N5 . C13 H131 . 119.3 no
C13 14_555 C13 H131 . 148.4 no
C12 14_555 C13 H131 . 102.9 no

loop_
_geom_bond_atom_site_label_1
_geom_bond_atom_site_label_2
_geom_bond_site_symmetry_2
_geom_bond_distance
_geom_bond_publ_flag
Au1 C1 10_656 1.972(12) yes
Au1 Au3 . 3.4530(10) yes
Au1 C1 . 1.972(12) yes
Au3 C3 14_556 2.02(2) yes
Au3 C3 5_655 2.02(2) yes
Au3 C3 10_656 2.02(2) yes
Au3 Cl3 10_656 2.309(6) yes
Au3 Cl3 14_556 2.309(6) yes
Au3 Cl3 5_655 2.309(6) yes
Au3 Cl3 . 2.309(6) yes
Au3 C3 . 2.02(2) yes
Cu1 N1 10_655 2.464(10) yes
Cu1 N5 3_455 2.043(8) yes
Cu1 N5 7_655 2.043(8) yes
Cu1 N4 5_655 2.026(8) yes
Cu1 N1 . 2.464(10) yes
Cu1 N4 . 2.026(8) yes
Cl3 Cl3 5_655 2.189(12) yes
Cl3 N3 14_556 1.70(2) yes
Cl3 C3 14_556 1.25(2) yes
N1 C1 . 1.148(15) yes
N3 C3 . 1.05(2) yes
N4 C5 14_555 1.363(9) yes
N4 C4 14_555 1.313(8) yes
N4 C4 . 1.313(8) yes
N4 C5 . 1.363(9) yes
N5 C12 14_555 1.321(9) yes
N5 C13 14_555 1.289(9) yes
N5 C12 . 1.321(9) yes
N5 C13 . 1.289(9) yes
C4 C4 14_555 1.41(2) yes
C4 C5 14_555 1.685(14) yes
C4 C6 . 1.347(9) yes
C4 H41 . 0.963 no
C5 C5 14_555 1.711(19) yes
C5 C7 . 1.363(9) yes
C5 H51 . 0.960 no
C6 C6 14_555 1.47(2) yes
C6 C7 14_555 1.760(15) yes
C6 C8 . 1.387(9) yes
C6 H61 . 0.959 no
C7 C7 14_555 1.78(2) yes
C7 C8 . 1.454(9) yes
C7 H71 . 0.956 no
C8 C9 . 1.464(13) yes
C9 C10 14_555 1.375(9) yes
C9 C11 14_555 1.303(8) yes
C9 C10 . 1.375(9) yes
C9 C11 . 1.303(8) yes
C10 C13 14_555 1.746(17) yes
C10 C11 14_555 1.125(14) yes
C10 C12 . 1.402(9) yes
C10 H101 . 0.957 no
C11 C12 14_555 1.830(16) yes
C11 C13 . 1.379(9) yes
C11 H111 . 0.959 no
C12 C13 14_555 1.125(13) yes
C12 H121 . 0.959 no
C13 C13 14_555 1.83(2) yes
C13 H131 . 0.958 no
